data_7024662
loop_
_publ_author_name
'Joy, Sucheta'
'Pal, Prabir'
'Mahato, Mrityunjoy'
'Talapatra, G. B.'
'Goswami, Sreebrata'

_publ_section_title
;
 Tailor made synthesis of amphiphilic azoaromatics via regioselective C-N
 bond fusion. Comparative studies of surface properties of the two
 positional isomers and cobalt complexes.
;
_journal_issue 11
_journal_name_full 'Dalton transactions (Cambridge, England : 2003)'
_journal_page_first 2775
_journal_page_last 2784
_journal_paper_doi 10.1039/b919871g
_journal_volume 39
_journal_year 2010
_chemical_formula_moiety 'C29 H38 N4'
_chemical_formula_sum 'C29 H38 N4'
_chemical_formula_weight 442.63
_chemical_name_systematic
;
?
;
_space_group_IT_number 14
_symmetry_cell_setting monoclinic
_symmetry_space_group_name_Hall '-P 2ybc'
_symmetry_space_group_name_H-M 'P 1 21/c 1'
_atom_sites_solution_hydrogens geom
_atom_sites_solution_primary direct
_atom_sites_solution_secondary difmap
_audit_creation_method SHELXL-97
_cell_angle_alpha 90.00
_cell_angle_beta 104.600(4)
_cell_angle_gamma 90.00
_cell_formula_units_Z 4
_cell_length_a 22.778(3)
_cell_length_b 9.7111(12)
_cell_length_c 11.8355(14)
_cell_measurement_reflns_used 4204
_cell_measurement_temperature 296(2)
_cell_measurement_theta_max 24.5
_cell_measurement_theta_min 1.9
_cell_volume 2533.5(5)
_computing_cell_refinement 'Bruker SMART'
_computing_data_collection 'Bruker SMART'
_computing_data_reduction 'Bruker SAINT'
_computing_molecular_graphics 'Bruker SHELXTL'
_computing_publication_material 'Bruker SHELXTL'
_computing_structure_refinement 'SHELXL-97 (Sheldrick, 1997)'
_computing_structure_solution 'SHELXS-97 (Sheldrick, 1990)'
_diffrn_ambient_temperature 296(2)
_diffrn_measured_fraction_theta_full 0.996
_diffrn_measured_fraction_theta_max 0.996
_diffrn_measurement_device_type 'CCD area detector'
_diffrn_measurement_method '\p and \w scans'
_diffrn_radiation_monochromator graphite
_diffrn_radiation_source 'fine-focus sealed tube'
_diffrn_radiation_type MoK\a
_diffrn_radiation_wavelength 0.71073
_diffrn_reflns_av_R_equivalents 0.2098
_diffrn_reflns_av_sigmaI/netI 0.1260
_diffrn_reflns_limit_h_max 26
_diffrn_reflns_limit_h_min -26
_diffrn_reflns_limit_k_max 10
_diffrn_reflns_limit_k_min -11
_diffrn_reflns_limit_l_max 13
_diffrn_reflns_limit_l_min -13
_diffrn_reflns_number 27148
_diffrn_reflns_theta_full 24.53
_diffrn_reflns_theta_max 24.53
_diffrn_reflns_theta_min 1.85
_diffrn_standards_decay_% <1
_exptl_absorpt_coefficient_mu 0.069
_exptl_absorpt_correction_T_max 0.9877
_exptl_absorpt_correction_T_min 0.9810
_exptl_absorpt_correction_type multi-scan
_exptl_absorpt_process_details 'SADABS (Sheldrick, 1996)'
_exptl_crystal_colour red
_exptl_crystal_density_diffrn 1.161
_exptl_crystal_density_method 'not measured'
_exptl_crystal_description rectangular
_exptl_crystal_F_000 960
_exptl_crystal_size_max 0.28
_exptl_crystal_size_mid 0.22
_exptl_crystal_size_min 0.18
_refine_diff_density_max 0.215
_refine_diff_density_min -0.249
_refine_diff_density_rms 0.050
_refine_ls_extinction_method none
_refine_ls_goodness_of_fit_ref 0.90
_refine_ls_hydrogen_treatment constr
_refine_ls_matrix_type full
_refine_ls_number_parameters 299
_refine_ls_number_reflns 4204
_refine_ls_number_restraints 0
_refine_ls_restrained_S_all 0.898
_refine_ls_R_factor_all 0.1908
_refine_ls_R_factor_gt 0.0700
_refine_ls_shift/su_max 0.000
_refine_ls_shift/su_mean 0.000
_refine_ls_structure_factor_coef Fsqd
_refine_ls_weighting_details 'calc w=1/[\s^2^(Fo^2^)+(0.1000P)^2^+0.0000P] where P=(Fo^2^+2Fc^2^)/3'
_refine_ls_weighting_scheme calc
_refine_ls_wR_factor_gt 0.1465
_refine_ls_wR_factor_ref 0.2110
_reflns_number_gt 1774
_reflns_number_total 4204
_reflns_threshold_expression >2sigma(I)
_cod_data_source_file b919871g.txt
_cod_data_source_block HL4
_cod_depositor_comments
;
The following automatic conversions were performed:

'_symmetry_cell_setting' value 'Monoclinic' changed to 'monoclinic'
according to /home/saulius/struct/CIF-dictionaries/cif_core.dic
dictionary named 'cif_core.dic' version 2.4.2 from 2011-04-26.

Automatic conversion script
Id: cif_fix_values 1891 2012-01-12 08:04:46Z andrius 
;
_cod_original_sg_symbol_H-M P21/c
_cod_database_code 7024662

loop_
_symmetry_equiv_pos_as_xyz
'x, y, z'
'-x, y+1/2, -z+1/2'
'-x, -y, -z'
'x, -y-1/2, z-1/2'

loop_
_atom_site_label
_atom_site_type_symbol
_atom_site_fract_x
_atom_site_fract_y
_atom_site_fract_z
_atom_site_U_iso_or_equiv
_atom_site_adp_type
_atom_site_occupancy
_atom_site_symmetry_multiplicity
_atom_site_calc_flag
_atom_site_refinement_flags
N1 N -0.14943(16) 0.7936(3) -0.8166(3) 0.0406(9) Uani 1 1 d .
N2 N -0.09709(16) 0.7730(3) -0.6257(3) 0.0392(9) Uani 1 1 d .
N3 N -0.06813(16) 0.6869(3) -0.5522(3) 0.0382(9) Uani 1 1 d .
N4 N 0.09771(16) 0.9146(3) -0.1694(3) 0.0412(10) Uani 1 1 d .
H4A H 0.1084 1.0009 -0.1741 0.049 Uiso 1 1 d R
C1 C -0.13457(19) 0.7071(4) -0.7267(3) 0.0354(11) Uani 1 1 d .
C2 C -0.15358(19) 0.5708(4) -0.7313(4) 0.0425(12) Uani 1 1 d .
H2 H -0.1425 0.5141 -0.6661 0.051 Uiso 1 1 calc R
C3 C -0.1890(2) 0.5224(4) -0.8342(4) 0.0456(12) Uani 1 1 d .
H3 H -0.2026 0.4318 -0.8397 0.055 Uiso 1 1 calc R
C4 C -0.2048(2) 0.6084(5) -0.9308(4) 0.0486(13) Uani 1 1 d .
H4 H -0.2282 0.5768 -1.0021 0.058 Uiso 1 1 calc R
C5 C -0.1843(2) 0.7425(4) -0.9171(4) 0.0463(12) Uani 1 1 d .
H5 H -0.1952 0.8011 -0.9811 0.056 Uiso 1 1 calc R
C6 C -0.03047(19) 0.7472(4) -0.4517(3) 0.0362(11) Uani 1 1 d .
C7 C 0.00985(19) 0.6605(4) -0.3766(3) 0.0367(11) Uani 1 1 d .
H7 H 0.0088 0.5664 -0.3914 0.044 Uiso 1 1 calc R
C8 C 0.05134(19) 0.7123(4) -0.2805(3) 0.0353(10) Uani 1 1 d .
H8 H 0.0776 0.6528 -0.2303 0.042 Uiso 1 1 calc R
C9 C 0.05420(19) 0.8534(4) -0.2582(3) 0.0331(10) Uani 1 1 d .
C10 C 0.01286(19) 0.9399(4) -0.3336(3) 0.0400(11) Uani 1 1 d .
H10 H 0.0140 1.0342 -0.3196 0.048 Uiso 1 1 calc R
C11 C -0.0291(2) 0.8875(4) -0.4272(3) 0.0393(11) Uani 1 1 d .
H11 H -0.0569 0.9461 -0.4749 0.047 Uiso 1 1 calc R
C12 C 0.1399(2) 0.8457(4) -0.0795(3) 0.0369(11) Uani 1 1 d .
C13 C 0.1231(2) 0.7395(4) -0.0155(3) 0.0380(11) Uani 1 1 d .
H13 H 0.0827 0.7127 -0.0310 0.046 Uiso 1 1 calc R
C14 C 0.1659(2) 0.6733(4) 0.0710(3) 0.0392(11) Uani 1 1 d .
H14 H 0.1538 0.6011 0.1115 0.047 Uiso 1 1 calc R
C15 C 0.2267(2) 0.7118(4) 0.0990(3) 0.0374(11) Uani 1 1 d .
C16 C 0.2419(2) 0.8230(4) 0.0381(3) 0.0398(11) Uani 1 1 d .
H16 H 0.2817 0.8545 0.0574 0.048 Uiso 1 1 calc R
C17 C 0.2000(2) 0.8881(4) -0.0501(4) 0.0393(11) Uani 1 1 d .
H17 H 0.2120 0.9609 -0.0900 0.047 Uiso 1 1 calc R
C18 C 0.27394(19) 0.6344(4) 0.1882(3) 0.0435(12) Uani 1 1 d .
H18A H 0.3004 0.5875 0.1482 0.052 Uiso 1 1 calc R
H18B H 0.2537 0.5644 0.2230 0.052 Uiso 1 1 calc R
C19 C 0.3128(2) 0.7211(4) 0.2854(4) 0.0435(12) Uani 1 1 d .
H19A H 0.3352 0.7876 0.2516 0.052 Uiso 1 1 calc R
H19B H 0.2864 0.7718 0.3234 0.052 Uiso 1 1 calc R
C20 C 0.3572(2) 0.6379(4) 0.3763(3) 0.0411(11) Uani 1 1 d .
H20A H 0.3349 0.5682 0.4071 0.049 Uiso 1 1 calc R
H20B H 0.3848 0.5909 0.3389 0.049 Uiso 1 1 calc R
C21 C 0.3938(2) 0.7225(4) 0.4765(3) 0.0424(11) Uani 1 1 d .
H21A H 0.3661 0.7774 0.5083 0.051 Uiso 1 1 calc R
H21B H 0.4193 0.7855 0.4466 0.051 Uiso 1 1 calc R
C22 C 0.4335(2) 0.6388(4) 0.5744(3) 0.0440(12) Uani 1 1 d .
H22A H 0.4081 0.5751 0.6037 0.053 Uiso 1 1 calc R
H22B H 0.4615 0.5847 0.5428 0.053 Uiso 1 1 calc R
C23 C 0.4698(2) 0.7233(4) 0.6756(3) 0.0469(12) Uani 1 1 d .
H23A H 0.4420 0.7791 0.7062 0.056 Uiso 1 1 calc R
H23B H 0.4961 0.7854 0.6469 0.056 Uiso 1 1 calc R
C24 C 0.5083(2) 0.6380(4) 0.7746(4) 0.0465(12) Uani 1 1 d .
H24A H 0.4819 0.5771 0.8042 0.056 Uiso 1 1 calc R
H24B H 0.5355 0.5808 0.7436 0.056 Uiso 1 1 calc R
C25 C 0.5456(2) 0.7222(4) 0.8751(4) 0.0463(12) Uani 1 1 d .
H25A H 0.5186 0.7819 0.9043 0.056 Uiso 1 1 calc R
H25B H 0.5732 0.7803 0.8462 0.056 Uiso 1 1 calc R
C26 C 0.5821(2) 0.6357(4) 0.9755(4) 0.0461(12) Uani 1 1 d .
H26A H 0.6076 0.5729 0.9454 0.055 Uiso 1 1 calc R
H26B H 0.5542 0.5806 1.0066 0.055 Uiso 1 1 calc R
C27 C 0.6219(2) 0.7187(4) 1.0745(4) 0.0472(12) Uani 1 1 d .
H27A H 0.6523 0.7670 1.0452 0.057 Uiso 1 1 calc R
H27B H 0.5971 0.7874 1.0999 0.057 Uiso 1 1 calc R
C28 C 0.6535(2) 0.6332(5) 1.1786(4) 0.0513(13) Uani 1 1 d .
H28A H 0.6773 0.5626 1.1527 0.062 Uiso 1 1 calc R
H28B H 0.6231 0.5874 1.2096 0.062 Uiso 1 1 calc R
C29 C 0.6952(2) 0.7160(5) 1.2763(4) 0.0632(15) Uani 1 1 d .
H29A H 0.7267 0.7583 1.2475 0.095 Uiso 1 1 calc R
H29B H 0.7130 0.6558 1.3400 0.095 Uiso 1 1 calc R
H29C H 0.6720 0.7861 1.3027 0.095 Uiso 1 1 calc R

loop_
_atom_site_aniso_label
_atom_site_aniso_U_11
_atom_site_aniso_U_22
_atom_site_aniso_U_33
_atom_site_aniso_U_23
_atom_site_aniso_U_13
_atom_site_aniso_U_12
N1 0.043(2) 0.035(2) 0.039(2) -0.0037(18) 0.0016(19) 0.0007(18)
N2 0.045(2) 0.034(2) 0.036(2) -0.0005(17) 0.0044(18) 0.0000(18)
N3 0.037(2) 0.034(2) 0.041(2) -0.0008(18) 0.0041(19) 0.0019(18)
N4 0.050(3) 0.0251(19) 0.044(2) 0.0001(17) 0.003(2) 0.0004(18)
C1 0.031(3) 0.029(2) 0.043(3) -0.003(2) 0.005(2) -0.001(2)
C2 0.046(3) 0.032(3) 0.048(3) 0.002(2) 0.010(2) 0.002(2)
C3 0.049(3) 0.031(2) 0.053(3) -0.007(2) 0.007(2) -0.001(2)
C4 0.053(3) 0.043(3) 0.043(3) -0.010(2) 0.001(2) 0.000(2)
C5 0.054(3) 0.037(3) 0.045(3) -0.001(2) 0.006(2) 0.007(2)
C6 0.034(3) 0.036(3) 0.036(2) -0.002(2) 0.005(2) -0.002(2)
C7 0.045(3) 0.027(2) 0.037(2) -0.004(2) 0.010(2) -0.004(2)
C8 0.040(3) 0.026(2) 0.040(3) 0.0031(19) 0.011(2) 0.000(2)
C9 0.039(3) 0.027(2) 0.033(2) 0.0001(19) 0.010(2) -0.002(2)
C10 0.047(3) 0.030(2) 0.039(2) -0.005(2) 0.004(2) 0.003(2)
C11 0.040(3) 0.037(3) 0.038(3) 0.000(2) 0.007(2) 0.008(2)
C12 0.048(3) 0.029(2) 0.032(2) -0.0038(19) 0.006(2) 0.003(2)
C13 0.037(3) 0.037(3) 0.035(2) 0.000(2) 0.000(2) 0.003(2)
C14 0.045(3) 0.037(3) 0.036(2) -0.001(2) 0.012(2) -0.001(2)
C15 0.043(3) 0.036(3) 0.031(2) -0.005(2) 0.005(2) 0.006(2)
C16 0.039(3) 0.037(3) 0.040(3) -0.001(2) 0.004(2) 0.001(2)
C17 0.041(3) 0.034(2) 0.043(3) -0.002(2) 0.010(2) -0.003(2)
C18 0.046(3) 0.040(3) 0.042(3) 0.005(2) 0.006(2) 0.005(2)
C19 0.046(3) 0.035(3) 0.048(3) 0.003(2) 0.008(2) 0.005(2)
C20 0.048(3) 0.033(2) 0.043(3) 0.000(2) 0.011(2) 0.003(2)
C21 0.043(3) 0.036(2) 0.045(3) 0.003(2) 0.006(2) 0.003(2)
C22 0.045(3) 0.044(3) 0.043(3) 0.002(2) 0.010(2) 0.002(2)
C23 0.048(3) 0.043(3) 0.048(3) -0.001(2) 0.009(2) 0.003(2)
C24 0.052(3) 0.038(3) 0.047(3) 0.000(2) 0.006(2) 0.000(2)
C25 0.042(3) 0.046(3) 0.052(3) 0.000(2) 0.014(2) -0.003(2)
C26 0.048(3) 0.042(3) 0.047(3) 0.003(2) 0.008(2) -0.002(2)
C27 0.047(3) 0.044(3) 0.051(3) -0.004(2) 0.011(2) -0.003(2)
C28 0.047(3) 0.053(3) 0.050(3) -0.001(2) 0.004(2) -0.001(3)
C29 0.053(4) 0.077(4) 0.055(3) -0.008(3) 0.004(3) -0.001(3)

loop_
_atom_type_symbol
_atom_type_description
_atom_type_scat_dispersion_real
_atom_type_scat_dispersion_imag
_atom_type_scat_source
C C 0.0033 0.0016 'International Tables Vol C Tables 4.2.6.8 and 6.1.1.4'
H H 0.0000 0.0000 'International Tables Vol C Tables 4.2.6.8 and 6.1.1.4'
N N 0.0061 0.0033 'International Tables Vol C Tables 4.2.6.8 and 6.1.1.4'

loop_
_geom_angle_atom_site_label_1
_geom_angle_atom_site_label_2
_geom_angle_atom_site_label_3
_geom_angle
C1 N1 C5 116.6(4)
N3 N2 C1 112.1(3)
N2 N3 C6 114.1(3)
C9 N4 C12 126.2(3)
C9 N4 H4A 121.2
C12 N4 H4A 110.8
N1 C1 C2 123.8(4)
N1 C1 N2 111.3(3)
C2 C1 N2 124.9(4)
C3 C2 C1 118.1(4)
C3 C2 H2 120.9
C1 C2 H2 120.9
C2 C3 C4 120.0(4)
C2 C3 H3 120.0
C4 C3 H3 120.0
C5 C4 C3 117.5(4)
C5 C4 H4 121.2
C3 C4 H4 121.2
N1 C5 C4 123.9(4)
N1 C5 H5 118.0
C4 C5 H5 118.0
C7 C6 C11 118.9(4)
C7 C6 N3 116.9(4)
C11 C6 N3 124.1(4)
C8 C7 C6 120.8(4)
C8 C7 H7 119.6
C6 C7 H7 119.6
C7 C8 C9 120.3(4)
C7 C8 H8 119.8
C9 C8 H8 119.8
N4 C9 C8 123.8(4)
N4 C9 C10 117.6(4)
C8 C9 C10 118.5(4)
C11 C10 C9 120.9(4)
C11 C10 H10 119.6
C9 C10 H10 119.6
C10 C11 C6 120.6(4)
C10 C11 H11 119.7
C6 C11 H11 119.7
C17 C12 C13 118.2(4)
C17 C12 N4 119.4(4)
C13 C12 N4 122.4(4)
C14 C13 C12 120.7(4)
C14 C13 H13 119.7
C12 C13 H13 119.7
C13 C14 C15 121.7(4)
C13 C14 H14 119.1
C15 C14 H14 119.1
C16 C15 C14 116.7(4)
C16 C15 C18 121.6(4)
C14 C15 C18 121.7(4)
C17 C16 C15 122.2(4)
C17 C16 H16 118.9
C15 C16 H16 118.9
C16 C17 C12 120.4(4)
C16 C17 H17 119.8
C12 C17 H17 119.8
C15 C18 C19 115.6(4)
C15 C18 H18A 108.4
C19 C18 H18A 108.4
C15 C18 H18B 108.4
C19 C18 H18B 108.4
H18A C18 H18B 107.5
C20 C19 C18 113.6(4)
C20 C19 H19A 108.8
C18 C19 H19A 108.8
C20 C19 H19B 108.8
C18 C19 H19B 108.8
H19A C19 H19B 107.7
C21 C20 C19 114.0(3)
C21 C20 H20A 108.8
C19 C20 H20A 108.8
C21 C20 H20B 108.8
C19 C20 H20B 108.8
H20A C20 H20B 107.6
C20 C21 C22 114.5(3)
C20 C21 H21A 108.6
C22 C21 H21A 108.6
C20 C21 H21B 108.6
C22 C21 H21B 108.6
H21A C21 H21B 107.6
C23 C22 C21 114.6(4)
C23 C22 H22A 108.6
C21 C22 H22A 108.6
C23 C22 H22B 108.6
C21 C22 H22B 108.6
H22A C22 H22B 107.6
C22 C23 C24 114.1(4)
C22 C23 H23A 108.7
C24 C23 H23A 108.7
C22 C23 H23B 108.7
C24 C23 H23B 108.7
H23A C23 H23B 107.6
C25 C24 C23 114.3(4)
C25 C24 H24A 108.7
C23 C24 H24A 108.7
C25 C24 H24B 108.7
C23 C24 H24B 108.7
H24A C24 H24B 107.6
C24 C25 C26 113.8(4)
C24 C25 H25A 108.8
C26 C25 H25A 108.8
C24 C25 H25B 108.8
C26 C25 H25B 108.8
H25A C25 H25B 107.7
C25 C26 C27 114.3(4)
C25 C26 H26A 108.7
C27 C26 H26A 108.7
C25 C26 H26B 108.7
C27 C26 H26B 108.7
H26A C26 H26B 107.6
C28 C27 C26 114.0(4)
C28 C27 H27A 108.8
C26 C27 H27A 108.8
C28 C27 H27B 108.8
C26 C27 H27B 108.8
H27A C27 H27B 107.6
C27 C28 C29 113.9(4)
C27 C28 H28A 108.8
C29 C28 H28A 108.8
C27 C28 H28B 108.8
C29 C28 H28B 108.8
H28A C28 H28B 107.7
C28 C29 H29A 109.5
C28 C29 H29B 109.5
H29A C29 H29B 109.5
C28 C29 H29C 109.5
H29A C29 H29C 109.5
H29B C29 H29C 109.5

loop_
_geom_bond_atom_site_label_1
_geom_bond_atom_site_label_2
_geom_bond_distance
N1 C1 1.330(5)
N1 C5 1.348(5)
N2 N3 1.266(4)
N2 C1 1.432(5)
N3 C6 1.407(5)
N4 C9 1.384(5)
N4 C12 1.410(5)
N4 H4A 0.8785
C1 C2 1.390(5)
C2 C3 1.364(5)
C2 H2 0.9300
C3 C4 1.388(6)
C3 H3 0.9300
C4 C5 1.378(6)
C4 H4 0.9300
C5 H5 0.9300
C6 C7 1.390(5)
C6 C11 1.391(5)
C7 C8 1.377(5)
C7 H7 0.9300
C8 C9 1.394(5)
C8 H8 0.9300
C9 C10 1.402(5)
C10 C11 1.366(5)
C10 H10 0.9300
C11 H11 0.9300
C12 C17 1.387(5)
C12 C13 1.389(5)
C13 C14 1.381(5)
C13 H13 0.9300
C14 C15 1.390(5)
C14 H14 0.9300
C15 C16 1.390(5)
C15 C18 1.505(5)
C16 C17 1.377(5)
C16 H16 0.9300
C17 H17 0.9300
C18 C19 1.518(5)
C18 H18A 0.9700
C18 H18B 0.9700
C19 C20 1.511(5)
C19 H19A 0.9700
C19 H19B 0.9700
C20 C21 1.509(5)
C20 H20A 0.9700
C20 H20B 0.9700
C21 C22 1.515(5)
C21 H21A 0.9700
C21 H21B 0.9700
C22 C23 1.514(5)
C22 H22A 0.9700
C22 H22B 0.9700
C23 C24 1.520(5)
C23 H23A 0.9700
C23 H23B 0.9700
C24 C25 1.515(5)
C24 H24A 0.9700
C24 H24B 0.9700
C25 C26 1.520(5)
C25 H25A 0.9700
C25 H25B 0.9700
C26 C27 1.520(5)
C26 H26A 0.9700
C26 H26B 0.9700
C27 C28 1.509(6)
C27 H27A 0.9700
C27 H27B 0.9700
C28 C29 1.527(6)
C28 H28A 0.9700
C28 H28B 0.9700
C29 H29A 0.9600
C29 H29B 0.9600
C29 H29C 0.9600
